data_7151093
loop_
_publ_author_name
'Gubskaya, Valentina P.'
'Berezhnaya, Lucia Sh'
'Gubaidullin, Aidar T.'
'Faingold, Irina I.'
'Kotelnikova, Raisa A.'
'Konovalova, Nina P.'
'Morozov, Vladimir I.'
'Litvinov, Igor A.'
'Nuretdinov, Ildus A.'

_publ_section_title
;
 Synthesis, structure and biological activity of nitroxide malonate
 methanofullerenes.
;
_journal_issue 6
_journal_name_full 'Organic &amp; biomolecular chemistry'
_journal_page_first 976
_journal_page_last 981
_journal_paper_doi 10.1039/b617892h
_journal_volume 5
_journal_year 2007
_chemical_compound_source 'synthesis as described'
_chemical_formula_moiety 'C81 H34 N2 O6, 2(C H Cl3)'
_chemical_formula_sum 'C75 H16 Cl6 N2 O6'
_chemical_formula_weight 1369.84
_chemical_name_systematic
;
?
;
_space_group_IT_number 15
_symmetry_cell_setting monoclinic
_symmetry_Int_Tables_number 15
_symmetry_space_group_name_Hall '-C 2yc'
_symmetry_space_group_name_H-M 'C 1 2/c 1'
_atom_sites_solution_hydrogens geom
_atom_sites_solution_primary direct
_atom_sites_solution_secondary difmap
_cell_angle_alpha 90.00
_cell_angle_beta 132.09(2)
_cell_angle_gamma 90.00
_cell_formula_units_Z 4
_cell_length_a 25.403(9)
_cell_length_b 17.845(4)
_cell_length_c 17.218(4)
_cell_measurement_temperature 293(2)
_cell_volume 5792(3)
_computing_cell_refinement 'CAD4 Express (Enraf Nonius, 1994)'
_computing_data_collection 'CAD4 Express (Enraf Nonius, 1994)'
_computing_data_reduction 'XCAD4 (Harms & Wocadlo, 1995)'
_computing_molecular_graphics 'Ortep-3 for Windows (Farrugia, 1997)'
_computing_publication_material 'WinGX publication routines (Farrugia, 1999)'
_computing_structure_refinement 'SHELXL-97 (Sheldrick, 1997)'
_computing_structure_solution 'SHELXS-97 (Sheldrick, 1997)'
_diffrn_ambient_temperature 293(2)
_diffrn_detector 'scintillation LiI'
_diffrn_detector_dtime 1.195
_diffrn_measured_fraction_theta_full 0.953
_diffrn_measured_fraction_theta_max 0.953
_diffrn_measurement_device '\k-geometry diffractometer'
_diffrn_measurement_device_type 'Enraf Nonius CAD4'
_diffrn_measurement_method 'non-profiled omega/2theta scans'
_diffrn_radiation_monochromator graphite
_diffrn_radiation_source 'fine-focus sealed tube'
_diffrn_radiation_type CuK\a
_diffrn_radiation_wavelength 1.54184
_diffrn_reflns_av_R_equivalents 0.2213
_diffrn_reflns_av_sigmaI/netI 0.5829
_diffrn_reflns_limit_h_max 27
_diffrn_reflns_limit_h_min -28
_diffrn_reflns_limit_k_max 22
_diffrn_reflns_limit_k_min 0
_diffrn_reflns_limit_l_max 21
_diffrn_reflns_limit_l_min -18
_diffrn_reflns_number 9464
_diffrn_reflns_theta_full 74.26
_diffrn_reflns_theta_max 74.26
_diffrn_reflns_theta_min 3.57
_diffrn_source 'Enraf Nonius FR590'
_diffrn_standards_decay_% 0
_diffrn_standards_interval_time 120
_diffrn_standards_number 3
_exptl_absorpt_coefficient_mu 3.252
_exptl_absorpt_correction_T_max 0.6623
_exptl_absorpt_correction_T_min 0.6422
_exptl_absorpt_correction_type sphere
_exptl_absorpt_process_details
;
Interpolation using Int.Tab. Vol. C (1992) p. 523,Tab. 6.3.3.3
for values of muR in the range 0-2.5, and Int.Tab. Vol.II (1959)
p.302; Table 5.3.6 B for muR in the range 2.6-10.0.
The interpolation procedure of C.W.Dwiggins Jr (Acta Cryst.(1975)
A31,146-148) is used with some modification.
;
_exptl_crystal_colour black
_exptl_crystal_density_diffrn 1.571
_exptl_crystal_density_method 'not measured'
_exptl_crystal_description prism
_exptl_crystal_F_000 2792
_exptl_crystal_size_max 0.24
_exptl_crystal_size_mid 0.20
_exptl_crystal_size_min 0.18
_exptl_crystal_size_rad 0.1000
_refine_diff_density_max 0.264
_refine_diff_density_min -0.220
_refine_diff_density_rms 0.049
_refine_ls_extinction_method none
_refine_ls_goodness_of_fit_ref 0.829
_refine_ls_hydrogen_treatment constr
_refine_ls_matrix_type full
_refine_ls_number_parameters 442
_refine_ls_number_reflns 5631
_refine_ls_number_restraints 0
_refine_ls_restrained_S_all 0.829
_refine_ls_R_factor_all 0.4209
_refine_ls_R_factor_gt 0.0579
_refine_ls_shift/su_max 0.001
_refine_ls_shift/su_mean 0.000
_refine_ls_structure_factor_coef Fsqd
_refine_ls_weighting_details 'calc w=1/[\s^2^(Fo^2^)+(0.0513P)^2^+0.0000P] where P=(Fo^2^+2Fc^2^)/3'
_refine_ls_weighting_scheme calc
_refine_ls_wR_factor_gt 0.1031
_refine_ls_wR_factor_ref 0.1923
_reflns_number_gt 984
_reflns_number_total 5631
_reflns_threshold_expression >2sigma(I)
_cod_data_source_file b617892h.txt
_cod_data_source_block gubs7
_cod_original_sg_symbol_H-M 'C 2/c'
_cod_database_code 7151093

loop_
_symmetry_equiv_pos_as_xyz
'x, y, z'
'-x, y, -z+1/2'
'x+1/2, y+1/2, z'
'-x+1/2, y+1/2, -z+1/2'
'-x, -y, -z'
'x, -y, z-1/2'
'-x+1/2, -y+1/2, -z'
'x+1/2, -y+1/2, z-1/2'

loop_
_atom_site_label
_atom_site_type_symbol
_atom_site_fract_x
_atom_site_fract_y
_atom_site_fract_z
_atom_site_U_iso_or_equiv
_atom_site_adp_type
_atom_site_occupancy
_atom_site_symmetry_multiplicity
_atom_site_calc_flag
_atom_site_refinement_flags
_atom_site_disorder_assembly
_atom_site_disorder_group
C1 C 0.5000 0.1278(5) 0.7500 0.045(3) Uani 1 2 d S . .
C2 C 0.5389(4) 0.0554(3) 0.8050(5) 0.046(2) Uani 1 1 d . . .
C3 C 0.5947(5) 0.0199(4) 0.8103(9) 0.057(2) Uani 1 1 d . . .
C4 C 0.5504(5) 0.0199(4) 0.8926(6) 0.053(2) Uani 1 1 d . . .
C5 C 0.6136(5) -0.0239(5) 0.9548(7) 0.070(3) Uani 1 1 d . . .
C6 C 0.6413(5) -0.0243(5) 0.9049(8) 0.075(3) Uani 1 1 d . . .
C7 C 0.4945(7) -0.0041(4) 0.8828(8) 0.063(3) Uani 1 1 d . . .
C8 C 0.5018(8) -0.0723(5) 0.9387(9) 0.075(3) Uani 1 1 d . . .
C9 C 0.5653(8) -0.1088(6) 1.0029(8) 0.085(3) Uani 1 1 d . . .
C10 C 0.6202(6) -0.0862(6) 1.0076(6) 0.076(3) Uani 1 1 d . . .
C11 C 0.6581(6) -0.1514(7) 1.0156(7) 0.090(3) Uani 1 1 d . . .
C12 C 0.6844(5) -0.1490(8) 0.9652(9) 0.091(3) Uani 1 1 d . . .
C13 C 0.6756(5) -0.0864(6) 0.9041(11) 0.090(3) Uani 1 1 d . . .
C14 C 0.5771(5) -0.0033(5) 0.7175(9) 0.059(3) Uani 1 1 d . . .
C15 C 0.6145(7) -0.0703(6) 0.7243(12) 0.073(3) Uani 1 1 d . . .
C16 C 0.4336(8) -0.1095(6) 0.8680(11) 0.083(4) Uani 1 1 d . . .
C17 C 0.4365(9) -0.1875(8) 0.8752(12) 0.094(4) Uani 1 1 d . . .
C18 C 0.5021(11) -0.2314(6) 0.9391(13) 0.106(5) Uani 1 1 d . . .
C19 C 0.5612(11) -0.1909(6) 0.9974(10) 0.105(5) Uani 1 1 d . . .
C20 C 0.6205(8) -0.2141(7) 1.0111(7) 0.110(4) Uani 1 1 d . . .
C21 C 0.6136(8) -0.2787(6) 0.9567(8) 0.084(3) Uani 1 1 d . . .
C22 C 0.6418(6) -0.2805(6) 0.9063(11) 0.091(4) Uani 1 1 d . . .
C23 C 0.6752(6) -0.2171(8) 0.9104(11) 0.105(4) Uani 1 1 d . . .
C24 C 0.6624(7) -0.1941(7) 0.8186(15) 0.101(4) Uani 1 1 d . . .
C25 C 0.6597(7) -0.1126(8) 0.8139(14) 0.097(4) Uani 1 1 d . . .
C26 C 0.4206(8) -0.2945(6) 0.7806(13) 0.085(3) Uani 1 1 d . . .
C27 C 0.4903(9) -0.2951(5) 0.8785(11) 0.082(3) Uani 1 1 d . . .
C28 C 0.5477(8) -0.3189(5) 0.8909(10) 0.076(3) Uani 1 1 d . . .
C29 C 0.5333(5) -0.3428(4) 0.7968(7) 0.084(4) Uani 1 1 d . . .
C30 C 0.5926(7) -0.3203(5) 0.8069(11) 0.084(3) Uani 1 1 d . . .
C31 C 0.6131(8) -0.2267(7) 0.7204(14) 0.091(4) Uani 1 1 d . . .
C32 C 0.4749(6) 0.1751(4) 0.7906(9) 0.067(3) Uani 1 1 d . . .
C34 C 0.3991(5) 0.2775(5) 0.7475(7) 0.064(2) Uani 1 1 d . . .
H34 H 0.4075 0.2618 0.8096 0.077 Uiso 1 1 calc R . .
C35 C 0.3196(5) 0.2848(4) 0.6530(6) 0.065(2) Uani 1 1 d . . .
H35A H 0.2972 0.2366 0.6391 0.078 Uiso 1 1 calc R . .
H35B H 0.3127 0.2984 0.5921 0.078 Uiso 1 1 calc R . .
C36 C 0.2832(5) 0.3434(5) 0.6685(7) 0.070(2) Uani 1 1 d . . .
C38 C 0.4066(6) 0.4147(5) 0.7864(8) 0.072(3) Uani 1 1 d . . .
C39 C 0.4346(4) 0.3495(5) 0.7666(6) 0.072(2) Uani 1 1 d . . .
H39A H 0.4291 0.3613 0.7065 0.086 Uiso 1 1 calc R . .
H39B H 0.4849 0.3440 0.8266 0.086 Uiso 1 1 calc R . .
C40 C 0.2749(4) 0.3156(4) 0.7446(7) 0.096(3) Uani 1 1 d . . .
H40A H 0.2593 0.3562 0.7614 0.143 Uiso 1 1 calc R . .
H40B H 0.3198 0.2974 0.8075 0.143 Uiso 1 1 calc R . .
H40C H 0.2407 0.2758 0.7123 0.143 Uiso 1 1 calc R . .
C41 C 0.2092(5) 0.3587(5) 0.5611(7) 0.116(4) Uani 1 1 d . . .
H41A H 0.1847 0.3942 0.5691 0.174 Uiso 1 1 calc R . .
H41B H 0.1828 0.3128 0.5329 0.174 Uiso 1 1 calc R . .
H41C H 0.2141 0.3788 0.5144 0.174 Uiso 1 1 calc R . .
C42 C 0.4345(4) 0.4095(5) 0.8974(7) 0.097(3) Uani 1 1 d . . .
H42A H 0.4156 0.4502 0.9089 0.145 Uiso 1 1 calc R . .
H42B H 0.4853 0.4124 0.9474 0.145 Uiso 1 1 calc R . .
H42C H 0.4200 0.3628 0.9056 0.145 Uiso 1 1 calc R . .
C43 C 0.4302(5) 0.4908(5) 0.7784(7) 0.117(4) Uani 1 1 d . . .
H43A H 0.4054 0.5299 0.7810 0.175 Uiso 1 1 calc R . .
H43B H 0.4196 0.4937 0.7135 0.175 Uiso 1 1 calc R . .
H43C H 0.4803 0.4966 0.8358 0.175 Uiso 1 1 calc R . .
C44 C 0.3106(5) 0.5693(5) 0.8741(8) 0.105(3) Uani 1 1 d . . .
H44 H 0.3183 0.5424 0.8327 0.126 Uiso 1 1 calc R . .
N37 N 0.3274(5) 0.4128(4) 0.7111(6) 0.072(2) Uani 1 1 d . . .
O32 O 0.5001(4) 0.1740(4) 0.8799(6) 0.139(3) Uani 1 1 d . . .
O33 O 0.4271(3) 0.2214(3) 0.7207(4) 0.0777(18) Uani 1 1 d . . .
O37 O 0.2979(3) 0.4713(3) 0.7096(5) 0.118(3) Uani 1 1 d . . .
Cl1 Cl 0.22211(17) 0.59567(17) 0.7914(3) 0.1546(13) Uani 1 1 d . . .
Cl2 Cl 0.3308(2) 0.5101(2) 0.9692(3) 0.1925(15) Uani 1 1 d . . .
Cl3 Cl 0.36518(16) 0.6458(2) 0.9296(3) 0.1823(15) Uani 1 1 d . . .

loop_
_atom_site_aniso_label
_atom_site_aniso_U_11
_atom_site_aniso_U_22
_atom_site_aniso_U_33
_atom_site_aniso_U_23
_atom_site_aniso_U_13
_atom_site_aniso_U_12
C1 0.092(9) 0.014(5) 0.060(8) 0.000 0.064(8) 0.000
C2 0.063(6) 0.031(4) 0.053(6) 0.002(4) 0.043(5) -0.010(4)
C3 0.067(7) 0.033(5) 0.079(8) -0.011(6) 0.052(7) -0.016(5)
C4 0.072(7) 0.043(5) 0.039(6) -0.008(4) 0.035(6) -0.002(5)
C5 0.064(7) 0.054(7) 0.059(7) -0.010(5) 0.027(7) 0.004(6)
C6 0.056(7) 0.058(7) 0.080(9) -0.026(7) 0.033(7) -0.024(6)
C7 0.107(9) 0.033(5) 0.062(7) 0.003(5) 0.062(7) 0.011(6)
C8 0.152(11) 0.045(6) 0.070(8) 0.002(6) 0.092(9) 0.018(8)
C9 0.160(13) 0.053(8) 0.067(8) 0.009(6) 0.088(9) 0.015(8)
C10 0.115(10) 0.047(7) 0.038(6) 0.000(5) 0.039(7) 0.014(7)
C11 0.084(8) 0.056(7) 0.053(7) 0.014(7) 0.013(6) 0.016(8)
C12 0.049(7) 0.084(9) 0.076(9) 0.013(8) 0.016(6) 0.012(7)
C13 0.048(6) 0.047(7) 0.125(11) -0.006(8) 0.038(8) -0.004(5)
C14 0.076(8) 0.040(5) 0.103(9) -0.011(6) 0.077(8) -0.016(5)
C15 0.099(9) 0.057(7) 0.119(11) -0.013(8) 0.096(9) -0.024(7)
C16 0.168(13) 0.037(7) 0.124(11) 0.003(8) 0.131(11) 0.006(9)
C17 0.170(13) 0.083(10) 0.136(12) 0.000(10) 0.147(12) -0.008(11)
C18 0.228(18) 0.042(8) 0.152(14) 0.023(9) 0.170(14) 0.013(10)
C19 0.234(18) 0.052(9) 0.097(10) 0.041(8) 0.139(12) 0.048(11)
C20 0.151(12) 0.057(8) 0.050(7) 0.007(6) 0.037(8) 0.023(9)
C21 0.118(11) 0.049(7) 0.069(8) 0.029(7) 0.056(9) 0.038(8)
C22 0.085(9) 0.051(7) 0.106(11) 0.013(8) 0.051(9) 0.026(7)
C23 0.084(8) 0.099(11) 0.121(12) -0.008(11) 0.064(9) 0.030(8)
C24 0.094(10) 0.090(12) 0.162(16) 0.001(12) 0.104(12) 0.033(9)
C25 0.088(10) 0.094(11) 0.151(15) -0.016(11) 0.098(11) -0.003(9)
C26 0.139(12) 0.050(7) 0.127(12) 0.005(8) 0.114(11) -0.013(8)
C27 0.156(13) 0.025(6) 0.116(11) 0.025(7) 0.112(11) 0.007(8)
C28 0.130(12) 0.032(6) 0.082(9) 0.023(6) 0.077(10) 0.021(7)
C29 0.146(14) 0.034(4) 0.101(12) 0.010(5) 0.096(10) 0.020(6)
C30 0.119(11) 0.051(7) 0.107(11) 0.016(8) 0.086(11) 0.046(7)
C31 0.140(12) 0.070(9) 0.157(15) -0.027(10) 0.139(13) -0.002(9)
C32 0.134(9) 0.025(4) 0.084(8) 0.015(5) 0.090(8) 0.021(5)
C34 0.083(7) 0.054(6) 0.071(7) 0.005(5) 0.058(7) 0.014(6)
C35 0.079(7) 0.064(6) 0.070(7) 0.000(5) 0.058(6) 0.001(5)
C36 0.089(7) 0.050(5) 0.090(8) 0.013(6) 0.068(7) 0.015(6)
C38 0.088(8) 0.066(6) 0.087(8) -0.005(6) 0.070(7) -0.006(6)
C39 0.082(7) 0.058(6) 0.087(7) -0.012(6) 0.061(6) 0.001(6)
C40 0.102(8) 0.098(7) 0.127(9) 0.010(6) 0.093(7) 0.007(6)
C41 0.079(8) 0.138(9) 0.065(7) 0.026(6) 0.021(7) 0.067(7)
C42 0.100(8) 0.097(7) 0.095(9) -0.027(6) 0.065(7) -0.007(6)
C43 0.173(10) 0.063(6) 0.170(10) -0.019(6) 0.138(9) -0.036(7)
C44 0.117(9) 0.079(8) 0.136(10) 0.010(7) 0.092(9) 0.014(7)
N37 0.109(7) 0.045(4) 0.089(6) 0.017(5) 0.077(6) 0.023(5)
O32 0.254(9) 0.106(5) 0.143(7) 0.062(5) 0.168(7) 0.104(5)
O33 0.088(5) 0.077(4) 0.092(5) 0.009(4) 0.070(4) 0.026(4)
O37 0.158(7) 0.064(4) 0.125(6) 0.017(4) 0.092(5) 0.055(4)
Cl1 0.103(2) 0.137(2) 0.171(3) -0.025(2) 0.071(3) -0.013(2)
Cl2 0.221(4) 0.197(3) 0.165(3) 0.034(3) 0.132(3) -0.025(3)
Cl3 0.098(2) 0.173(3) 0.226(4) 0.037(3) 0.088(3) -0.020(2)

loop_
_atom_type_symbol
_atom_type_description
_atom_type_scat_dispersion_real
_atom_type_scat_dispersion_imag
_atom_type_scat_source
C C 0.0181 0.0091 'International Tables Vol C Tables 4.2.6.8 and 6.1.1.4'
H H 0.0000 0.0000 'International Tables Vol C Tables 4.2.6.8 and 6.1.1.4'
N N 0.0311 0.0180 'International Tables Vol C Tables 4.2.6.8 and 6.1.1.4'
O O 0.0492 0.0322 'International Tables Vol C Tables 4.2.6.8 and 6.1.1.4'
Cl Cl 0.3639 0.7018 'International Tables Vol C Tables 4.2.6.8 and 6.1.1.4'

loop_
_geom_angle_atom_site_label_1
_geom_angle_atom_site_label_2
_geom_angle_atom_site_label_3
_geom_angle
_geom_angle_site_symmetry_1
_geom_angle_site_symmetry_3
_geom_angle_publ_flag
C32 C1 C32 110.7(8) 2_656 . ?
C32 C1 C2 118.3(5) 2_656 . ?
C32 C1 C2 119.8(5) . . ?
C32 C1 C2 119.8(5) 2_656 2_656 ?
C32 C1 C2 118.3(5) . 2_656 ?
C2 C1 C2 62.7(6) . 2_656 ?
C4 C2 C3 103.0(7) . . ?
C4 C2 C1 127.3(7) . . ?
C3 C2 C1 126.4(6) . . ?
C4 C2 C2 117.3(8) . 2_656 ?
C3 C2 C2 116.6(8) . 2_656 ?
C1 C2 C2 58.7(3) . 2_656 ?
C14 C3 C6 121.1(9) . . ?
C14 C3 C2 119.3(9) . . ?
C6 C3 C2 109.0(8) . . ?
C7 C4 C5 118.0(9) . . ?
C7 C4 C2 121.7(8) . . ?
C5 C4 C2 110.8(8) . . ?
C10 C5 C4 121.1(10) . . ?
C10 C5 C6 120.2(10) . . ?
C4 C5 C6 108.2(9) . . ?
C13 C6 C5 124.4(11) . . ?
C13 C6 C3 117.4(11) . . ?
C5 C6 C3 108.3(9) . . ?
C4 C7 C14 120.8(8) . 2_656 ?
C4 C7 C8 120.3(10) . . ?
C14 C7 C8 107.0(10) 2_656 . ?
C9 C8 C16 124.1(10) . . ?
C9 C8 C7 119.0(12) . . ?
C16 C8 C7 105.8(10) . . ?
C8 C9 C10 119.9(10) . . ?
C8 C9 C19 115.6(14) . . ?
C10 C9 C19 108.4(13) . . ?
C5 C10 C9 121.4(10) . . ?
C5 C10 C11 119.3(12) . . ?
C9 C10 C11 110.1(11) . . ?
C12 C11 C20 124.2(13) . . ?
C12 C11 C10 118.2(12) . . ?
C20 C11 C10 104.2(11) . . ?
C11 C12 C13 124.5(13) . . ?
C11 C12 C23 115.8(13) . . ?
C13 C12 C23 107.1(12) . . ?
C25 C13 C6 123.5(12) . . ?
C25 C13 C12 109.8(11) . . ?
C6 C13 C12 113.2(14) . . ?
C3 C14 C7 123.4(9) . 2_656 ?
C3 C14 C15 116.8(10) . . ?
C7 C14 C15 108.3(10) 2_656 . ?
C25 C15 C16 116.2(11) . 2_656 ?
C25 C15 C14 122.7(12) . . ?
C16 C15 C14 107.0(11) 2_656 . ?
C15 C16 C17 124.2(14) 2_656 . ?
C15 C16 C8 111.8(10) 2_656 . ?
C17 C16 C8 114.9(13) . . ?
C16 C17 C31 115.9(14) . 2_656 ?
C16 C17 C18 124.5(14) . . ?
C31 C17 C18 106.8(13) 2_656 . ?
C19 C18 C27 124.0(14) . . ?
C19 C18 C17 114.7(12) . . ?
C27 C18 C17 107.4(15) . . ?
C18 C19 C20 120.2(13) . . ?
C18 C19 C9 125.9(15) . . ?
C20 C19 C9 105.1(15) . . ?
C19 C20 C21 118.6(13) . . ?
C19 C20 C11 111.8(12) . . ?
C21 C20 C11 116.8(15) . . ?
C20 C21 C28 119.3(13) . . ?
C20 C21 C22 121.4(15) . . ?
C28 C21 C22 107.5(11) . . ?
C23 C22 C21 118.9(14) . . ?
C23 C22 C30 118.1(13) . . ?
C21 C22 C30 109.5(12) . . ?
C22 C23 C24 119.6(13) . . ?
C22 C23 C12 122.8(14) . . ?
C24 C23 C12 107.0(14) . . ?
C31 C24 C23 125.0(13) . . ?
C31 C24 C25 112.4(15) . . ?
C23 C24 C25 108.2(15) . . ?
C15 C25 C13 117.6(13) . . ?
C15 C25 C24 125.7(15) . . ?
C13 C25 C24 107.7(14) . . ?
C30 C26 C27 119.6(13) 2_656 . ?
C30 C26 C31 123.0(14) 2_656 2_656 ?
C27 C26 C31 105.9(14) . 2_656 ?
C28 C27 C26 122.4(12) . . ?
C28 C27 C18 116.4(14) . . ?
C26 C27 C18 110.3(14) . . ?
C27 C28 C21 121.1(12) . . ?
C27 C28 C29 117.4(12) . . ?
C21 C28 C29 108.2(10) . . ?
C29 C29 C30 121.1(15) 2_656 . ?
C29 C29 C28 120.4(15) 2_656 . ?
C30 C29 C28 108.5(9) . . ?
C26 C30 C29 119.1(13) 2_656 . ?
C26 C30 C22 120.4(13) 2_656 . ?
C29 C30 C22 106.3(11) . . ?
C24 C31 C17 125.7(13) . 2_656 ?
C24 C31 C26 113.5(14) . 2_656 ?
C17 C31 C26 109.4(14) 2_656 2_656 ?
O32 C32 O33 124.5(8) . . ?
O32 C32 C1 124.2(8) . . ?
O33 C32 C1 111.1(8) . . ?
O33 C34 C39 108.1(7) . . ?
O33 C34 C35 107.2(7) . . ?
C39 C34 C35 109.6(7) . . ?
O33 C34 H34 110.6 . . ?
C39 C34 H34 110.6 . . ?
C35 C34 H34 110.6 . . ?
C34 C35 C36 113.1(7) . . ?
C34 C35 H35A 109.0 . . ?
C36 C35 H35A 109.0 . . ?
C34 C35 H35B 109.0 . . ?
C36 C35 H35B 109.0 . . ?
H35A C35 H35B 107.8 . . ?
N37 C36 C35 108.0(7) . . ?
N37 C36 C41 110.7(7) . . ?
C35 C36 C41 107.8(8) . . ?
N37 C36 C40 109.6(7) . . ?
C35 C36 C40 111.7(7) . . ?
C41 C36 C40 109.0(7) . . ?
N37 C38 C39 110.5(8) . . ?
N37 C38 C43 108.8(8) . . ?
C39 C38 C43 113.0(7) . . ?
N37 C38 C42 108.0(7) . . ?
C39 C38 C42 109.9(8) . . ?
C43 C38 C42 106.5(8) . . ?
C34 C39 C38 114.2(7) . . ?
C34 C39 H39A 108.7 . . ?
C38 C39 H39A 108.7 . . ?
C34 C39 H39B 108.7 . . ?
C38 C39 H39B 108.7 . . ?
H39A C39 H39B 107.6 . . ?
C36 C40 H40A 109.5 . . ?
C36 C40 H40B 109.5 . . ?
H40A C40 H40B 109.5 . . ?
C36 C40 H40C 109.5 . . ?
H40A C40 H40C 109.5 . . ?
H40B C40 H40C 109.5 . . ?
C36 C41 H41A 109.5 . . ?
C36 C41 H41B 109.5 . . ?
H41A C41 H41B 109.5 . . ?
C36 C41 H41C 109.5 . . ?
H41A C41 H41C 109.5 . . ?
H41B C41 H41C 109.5 . . ?
C38 C42 H42A 109.5 . . ?
C38 C42 H42B 109.5 . . ?
H42A C42 H42B 109.5 . . ?
C38 C42 H42C 109.5 . . ?
H42A C42 H42C 109.5 . . ?
H42B C42 H42C 109.5 . . ?
C38 C43 H43A 109.5 . . ?
C38 C43 H43B 109.5 . . ?
H43A C43 H43B 109.5 . . ?
C38 C43 H43C 109.5 . . ?
H43A C43 H43C 109.5 . . ?
H43B C43 H43C 109.5 . . ?
Cl3 C44 Cl2 110.3(6) . . ?
Cl3 C44 Cl1 111.1(5) . . ?
Cl2 C44 Cl1 110.2(6) . . ?
Cl3 C44 H44 108.4 . . ?
Cl2 C44 H44 108.4 . . ?
Cl1 C44 H44 108.4 . . ?
O37 N37 C38 115.5(8) . . ?
O37 N37 C36 115.6(8) . . ?
C38 N37 C36 125.2(7) . . ?
C32 O33 C34 119.8(7) . . ?

loop_
_geom_bond_atom_site_label_1
_geom_bond_atom_site_label_2
_geom_bond_distance
_geom_bond_site_symmetry_2
_geom_bond_publ_flag
C1 C32 1.485(9) 2_656 ?
C1 C32 1.485(9) . ?
C1 C2 1.512(8) . ?
C1 C2 1.512(8) 2_656 ?
C2 C4 1.474(9) . ?
C2 C3 1.499(9) . ?
C2 C2 1.573(13) 2_656 ?
C3 C14 1.403(10) . ?
C3 C6 1.446(10) . ?
C4 C7 1.380(10) . ?
C4 C5 1.425(10) . ?
C5 C10 1.373(11) . ?
C5 C6 1.429(10) . ?
C6 C13 1.416(12) . ?
C7 C14 1.442(10) 2_656 ?
C7 C8 1.483(10) . ?
C8 C9 1.363(12) . ?
C8 C16 1.448(12) . ?
C9 C10 1.402(11) . ?
C9 C19 1.466(12) . ?
C10 C11 1.457(12) . ?
C11 C12 1.409(12) . ?
C11 C20 1.438(14) . ?
C12 C13 1.444(14) . ?
C12 C23 1.457(14) . ?
C13 C25 1.397(13) . ?
C14 C7 1.442(10) 2_656 ?
C14 C15 1.481(11) . ?
C15 C25 1.377(13) . ?
C15 C16 1.380(12) 2_656 ?
C16 C15 1.380(12) 2_656 ?
C16 C17 1.395(12) . ?
C17 C31 1.416(14) 2_656 ?
C17 C18 1.462(15) . ?
C18 C19 1.329(15) . ?
C18 C27 1.434(14) . ?
C19 C20 1.421(14) . ?
C20 C21 1.420(13) . ?
C21 C28 1.434(12) . ?
C21 C22 1.449(12) . ?
C22 C23 1.386(14) . ?
C22 C30 1.459(13) . ?
C23 C24 1.445(14) . ?
C24 C31 1.387(14) . ?
C24 C25 1.456(14) . ?
C26 C30 1.385(12) 2_656 ?
C26 C27 1.406(12) . ?
C26 C31 1.477(13) 2_656 ?
C27 C28 1.391(12) . ?
C28 C29 1.466(13) . ?
C29 C29 1.343(17) 2_656 ?
C29 C30 1.451(13) . ?
C30 C26 1.385(12) 2_656 ?
C31 C17 1.416(14) 2_656 ?
C31 C26 1.477(13) 2_656 ?
C32 O32 1.206(8) . ?
C32 O33 1.283(8) . ?
C34 O33 1.470(8) . ?
C34 C39 1.475(9) . ?
C34 C35 1.529(9) . ?
C34 H34 0.9800 . ?
C35 C36 1.533(9) . ?
C35 H35A 0.9700 . ?
C35 H35B 0.9700 . ?
C36 N37 1.494(10) . ?
C36 C41 1.539(10) . ?
C36 C40 1.542(9) . ?
C38 N37 1.493(10) . ?
C38 C39 1.516(10) . ?
C38 C43 1.527(10) . ?
C38 C42 1.533(10) . ?
C39 H39A 0.9700 . ?
C39 H39B 0.9700 . ?
C40 H40A 0.9600 . ?
C40 H40B 0.9600 . ?
C40 H40C 0.9600 . ?
C41 H41A 0.9600 . ?
C41 H41B 0.9600 . ?
C41 H41C 0.9600 . ?
C42 H42A 0.9600 . ?
C42 H42B 0.9600 . ?
C42 H42C 0.9600 . ?
C43 H43A 0.9600 . ?
C43 H43B 0.9600 . ?
C43 H43C 0.9600 . ?
C44 Cl3 1.710(9) . ?
C44 Cl2 1.711(9) . ?
C44 Cl1 1.736(9) . ?
C44 H44 0.9800 . ?
N37 O37 1.275(6) . ?

loop_
_geom_torsion_atom_site_label_1
_geom_torsion_atom_site_label_2
_geom_torsion_atom_site_label_3
_geom_torsion_atom_site_label_4
_geom_torsion
_geom_torsion_site_symmetry_1
_geom_torsion_site_symmetry_2
_geom_torsion_site_symmetry_3
_geom_torsion_site_symmetry_4
_geom_torsion_publ_flag
C32 C1 C2 C4 146.8(8) 2_656 . . . ?
C32 C1 C2 C4 6.3(10) . . . . ?
C2 C1 C2 C4 -102.2(9) 2_656 . . . ?
C32 C1 C2 C3 -9.4(10) 2_656 . . . ?
C32 C1 C2 C3 -149.8(7) . . . . ?
C2 C1 C2 C3 101.6(9) 2_656 . . . ?
C32 C1 C2 C2 -111.0(7) 2_656 . . 2_656 ?
C32 C1 C2 C2 108.6(7) . . . 2_656 ?
C4 C2 C3 C14 137.0(7) . . . . ?
C1 C2 C3 C14 -62.2(9) . . . . ?
C2 C2 C3 C14 7.0(9) 2_656 . . . ?
C4 C2 C3 C6 -8.1(7) . . . . ?
C1 C2 C3 C6 152.7(6) . . . . ?
C2 C2 C3 C6 -138.1(6) 2_656 . . . ?
C3 C2 C4 C7 -137.5(7) . . . . ?
C1 C2 C4 C7 62.0(9) . . . . ?
C2 C2 C4 C7 -8.0(10) 2_656 . . . ?
C3 C2 C4 C5 8.3(7) . . . . ?
C1 C2 C4 C5 -152.3(6) . . . . ?
C2 C2 C4 C5 137.8(6) 2_656 . . . ?
C7 C4 C5 C10 -3.1(12) . . . . ?
C2 C4 C5 C10 -150.3(8) . . . . ?
C7 C4 C5 C6 141.7(8) . . . . ?
C2 C4 C5 C6 -5.5(9) . . . . ?
C10 C5 C6 C13 0.9(14) . . . . ?
C4 C5 C6 C13 -144.3(9) . . . . ?
C10 C5 C6 C3 145.2(8) . . . . ?
C4 C5 C6 C3 0.1(9) . . . . ?
C14 C3 C6 C13 8.1(12) . . . . ?
C2 C3 C6 C13 152.4(7) . . . . ?
C14 C3 C6 C5 -139.1(9) . . . . ?
C2 C3 C6 C5 5.2(9) . . . . ?
C5 C4 C7 C14 -136.0(8) . . . 2_656 ?
C2 C4 C7 C14 7.4(12) . . . 2_656 ?
C5 C4 C7 C8 2.0(12) . . . . ?
C2 C4 C7 C8 145.4(8) . . . . ?
C4 C7 C8 C9 2.6(13) . . . . ?
C14 C7 C8 C9 145.7(9) 2_656 . . . ?
C4 C7 C8 C16 -142.7(8) . . . . ?
C14 C7 C8 C16 0.3(9) 2_656 . . . ?
C16 C8 C9 C10 132.5(10) . . . . ?
C7 C8 C9 C10 -6.1(13) . . . . ?
C16 C8 C9 C19 -0.2(15) . . . . ?
C7 C8 C9 C19 -138.9(9) . . . . ?
C4 C5 C10 C9 -0.4(13) . . . . ?
C6 C5 C10 C9 -141.0(10) . . . . ?
C4 C5 C10 C11 143.1(10) . . . . ?
C6 C5 C10 C11 2.4(14) . . . . ?
C8 C9 C10 C5 5.1(14) . . . . ?
C19 C9 C10 C5 140.9(10) . . . . ?
C8 C9 C10 C11 -141.3(9) . . . . ?
C19 C9 C10 C11 -5.5(13) . . . . ?
C5 C10 C11 C12 -2.3(15) . . . . ?
C9 C10 C11 C12 144.9(11) . . . . ?
C5 C10 C11 C20 -144.9(9) . . . . ?
C9 C10 C11 C20 2.3(11) . . . . ?
C20 C11 C12 C13 133.6(13) . . . . ?
C10 C11 C12 C13 -1.1(17) . . . . ?
C20 C11 C12 C23 -3.4(15) . . . . ?
C10 C11 C12 C23 -138.0(11) . . . . ?
C5 C6 C13 C25 132.7(13) . . . . ?
C3 C6 C13 C25 -8.8(15) . . . . ?
C5 C6 C13 C12 -3.9(14) . . . . ?
C3 C6 C13 C12 -145.3(10) . . . . ?
C11 C12 C13 C25 -138.5(13) . . . . ?
C23 C12 C13 C25 1.5(12) . . . . ?
C11 C12 C13 C6 3.9(16) . . . . ?
C23 C12 C13 C6 143.9(9) . . . . ?
C6 C3 C14 C7 132.4(9) . . . 2_656 ?
C2 C3 C14 C7 -8.4(12) . . . 2_656 ?
C6 C3 C14 C15 -6.6(12) . . . . ?
C2 C3 C14 C15 -147.4(7) . . . . ?
C3 C14 C15 C25 5.8(14) . . . . ?
C7 C14 C15 C25 -139.0(11) 2_656 . . . ?
C3 C14 C15 C16 144.0(8) . . . 2_656 ?
C7 C14 C15 C16 -0.8(10) 2_656 . . 2_656 ?
C9 C8 C16 C15 -143.9(10) . . . 2_656 ?
C7 C8 C16 C15 -0.9(10) . . . 2_656 ?
C9 C8 C16 C17 4.5(14) . . . . ?
C7 C8 C16 C17 147.6(8) . . . . ?
C15 C16 C17 C31 1.1(17) 2_656 . . 2_656 ?
C8 C16 C17 C31 -143.0(10) . . . 2_656 ?
C15 C16 C17 C18 137.5(13) 2_656 . . . ?
C8 C16 C17 C18 -6.6(16) . . . . ?
C16 C17 C18 C19 4.1(17) . . . . ?
C31 C17 C18 C19 143.7(11) 2_656 . . . ?
C16 C17 C18 C27 -138.1(11) . . . . ?
C31 C17 C18 C27 1.5(11) 2_656 . . . ?
C27 C18 C19 C20 -6.6(18) . . . . ?
C17 C18 C19 C20 -141.7(11) . . . . ?
C27 C18 C19 C9 136.0(12) . . . . ?
C17 C18 C19 C9 0.9(18) . . . . ?
C8 C9 C19 C18 -2.7(18) . . . . ?
C10 C9 C19 C18 -140.6(13) . . . . ?
C8 C9 C19 C20 144.3(11) . . . . ?
C10 C9 C19 C20 6.5(14) . . . . ?
C18 C19 C20 C21 3.6(17) . . . . ?
C9 C19 C20 C21 -145.8(10) . . . . ?
C18 C19 C20 C11 144.2(11) . . . . ?
C9 C19 C20 C11 -5.2(14) . . . . ?
C12 C11 C20 C19 -137.7(13) . . . . ?
C10 C11 C20 C19 2.0(12) . . . . ?
C12 C11 C20 C21 3.6(16) . . . . ?
C10 C11 C20 C21 143.3(9) . . . . ?
C19 C20 C21 C28 -0.8(16) . . . . ?
C11 C20 C21 C28 -139.5(11) . . . . ?
C19 C20 C21 C22 137.4(14) . . . . ?
C11 C20 C21 C22 -1.2(16) . . . . ?
C20 C21 C22 C23 -1.0(17) . . . . ?
C28 C21 C22 C23 141.4(11) . . . . ?
C20 C21 C22 C30 -141.0(11) . . . . ?
C28 C21 C22 C30 1.5(11) . . . . ?
C21 C22 C23 C24 -138.7(12) . . . . ?
C30 C22 C23 C24 -2.2(16) . . . . ?
C21 C22 C23 C12 1.3(18) . . . . ?
C30 C22 C23 C12 137.8(12) . . . . ?
C11 C12 C23 C22 0.8(17) . . . . ?
C13 C12 C23 C22 -143.1(12) . . . . ?
C11 C12 C23 C24 145.1(11) . . . . ?
C13 C12 C23 C24 1.1(12) . . . . ?
C22 C23 C24 C31 6.5(17) . . . . ?
C12 C23 C24 C31 -139.1(12) . . . . ?
C22 C23 C24 C25 142.3(11) . . . . ?
C12 C23 C24 C25 -3.2(13) . . . . ?
C16 C15 C25 C13 -141.0(11) 2_656 . . . ?
C14 C15 C25 C13 -6.2(16) . . . . ?
C16 C15 C25 C24 2.1(17) 2_656 . . . ?
C14 C15 C25 C24 136.8(11) . . . . ?
C6 C13 C25 C15 7.9(17) . . . . ?
C12 C13 C25 C15 145.7(10) . . . . ?
C6 C13 C25 C24 -141.3(10) . . . . ?
C12 C13 C25 C24 -3.5(13) . . . . ?
C31 C24 C25 C15 0.1(17) . . . . ?
C23 C24 C25 C15 -141.8(13) . . . . ?
C31 C24 C25 C13 146.1(11) . . . . ?
C23 C24 C25 C13 4.2(14) . . . . ?
C30 C26 C27 C28 1.8(15) 2_656 . . . ?
C31 C26 C27 C28 -142.6(9) 2_656 . . . ?
C30 C26 C27 C18 144.6(9) 2_656 . . . ?
C31 C26 C27 C18 0.2(12) 2_656 . . . ?
C19 C18 C27 C28 6.4(17) . . . . ?
C17 C18 C27 C28 144.2(10) . . . . ?
C19 C18 C27 C26 -138.8(13) . . . . ?
C17 C18 C27 C26 -1.1(12) . . . . ?
C26 C27 C28 C21 137.4(11) . . . . ?
C18 C27 C28 C21 -3.4(14) . . . . ?
C26 C27 C28 C29 0.9(14) . . . . ?
C18 C27 C28 C29 -139.8(10) . . . . ?
C20 C21 C28 C27 0.9(15) . . . . ?
C22 C21 C28 C27 -142.5(10) . . . . ?
C20 C21 C28 C29 140.8(9) . . . . ?
C22 C21 C28 C29 -2.6(10) . . . . ?
C27 C28 C29 C29 -1.4(12) . . . 2_656 ?
C21 C28 C29 C29 -143.0(8) . . . 2_656 ?
C27 C28 C29 C30 144.4(9) . . . . ?
C21 C28 C29 C30 2.8(9) . . . . ?
C29 C29 C30 C26 3.6(13) 2_656 . . 2_656 ?
C28 C29 C30 C26 -141.9(9) . . . 2_656 ?
C29 C29 C30 C22 143.6(8) 2_656 . . . ?
C28 C29 C30 C22 -1.8(9) . . . . ?
C23 C22 C30 C26 -0.7(15) . . . 2_656 ?
C21 C22 C30 C26 139.6(10) . . . 2_656 ?
C23 C22 C30 C29 -140.1(10) . . . . ?
C21 C22 C30 C29 0.2(11) . . . . ?
C23 C24 C31 C17 132.4(13) . . . 2_656 ?
C25 C24 C31 C17 -1.9(16) . . . 2_656 ?
C23 C24 C31 C26 -6.9(16) . . . 2_656 ?
C25 C24 C31 C26 -141.3(10) . . . 2_656 ?
C32 C1 C32 O32 -119.5(11) 2_656 . . . ?
C2 C1 C32 O32 23.6(12) . . . . ?
C2 C1 C32 O32 96.6(10) 2_656 . . . ?
C32 C1 C32 O33 55.0(5) 2_656 . . . ?
C2 C1 C32 O33 -161.8(6) . . . . ?
C2 C1 C32 O33 -88.8(8) 2_656 . . . ?
O33 C34 C35 C36 -178.5(6) . . . . ?
C39 C34 C35 C36 -61.3(9) . . . . ?
C34 C35 C36 N37 47.1(9) . . . . ?
C34 C35 C36 C41 166.8(7) . . . . ?
C34 C35 C36 C40 -73.5(9) . . . . ?
O33 C34 C39 C38 175.1(7) . . . . ?
C35 C34 C39 C38 58.6(10) . . . . ?
N37 C38 C39 C34 -43.3(10) . . . . ?
C43 C38 C39 C34 -165.5(8) . . . . ?
C42 C38 C39 C34 75.7(10) . . . . ?
C39 C38 N37 O37 -169.1(7) . . . . ?
C43 C38 N37 O37 -44.5(10) . . . . ?
C42 C38 N37 O37 70.7(9) . . . . ?
C39 C38 N37 C36 33.7(11) . . . . ?
C43 C38 N37 C36 158.3(7) . . . . ?
C42 C38 N37 C36 -86.5(9) . . . . ?
C35 C36 N37 O37 167.0(6) . . . . ?
C41 C36 N37 O37 49.2(9) . . . . ?
C40 C36 N37 O37 -71.0(9) . . . . ?
C35 C36 N37 C38 -35.8(10) . . . . ?
C41 C36 N37 C38 -153.6(8) . . . . ?
C40 C36 N37 C38 86.1(9) . . . . ?
O32 C32 O33 C34 -0.7(14) . . . . ?
C1 C32 O33 C34 -175.3(6) . . . . ?
C39 C34 O33 C32 100.2(9) . . . . ?
C35 C34 O33 C32 -141.7(7) . . . . ?
